data_1555700
loop_
_publ_author_name
'Lin, Long-Zhi'
'Fang, Jim-Min'

_publ_section_title
;
 Total Synthesis of Anti-Influenza Agents Zanamivir and Zanaphosphor via
 Asymmetric Aza-Henry Reaction.
;
_journal_issue 17
_journal_name_full 'Organic letters'
_journal_page_first 4400
_journal_page_last 4403
_journal_paper_doi 10.1021/acs.orglett.6b02131
_journal_volume 18
_journal_year 2016
_chemical_formula_sum 'C23 H43 N2 O10 P S'
_chemical_formula_weight 570.62
_space_group_IT_number 19
_space_group_name_Hall 'P 2ac 2ab'
_space_group_name_H-M_alt 'P 21 21 21'
_symmetry_cell_setting orthorhombic
_symmetry_space_group_name_H-M 'P 21 21 21'
_atom_sites_solution_hydrogens geom
_atom_sites_solution_primary direct
_atom_sites_solution_secondary difmap
_audit_creation_method SHELXL-97
_cell_angle_alpha 90.00
_cell_angle_beta 90.00
_cell_angle_gamma 90.00
_cell_formula_units_Z 4
_cell_length_a 10.3757(2)
_cell_length_b 11.5557(2)
_cell_length_c 24.7257(4)
_cell_measurement_reflns_used 3989
_cell_measurement_temperature 200(2)
_cell_measurement_theta_max 74.0280
_cell_measurement_theta_min 3.7980
_cell_volume 2964.57(9)
_computing_cell_refinement
; 
CrysAlisPro, Agilent Technologies, 
Version 1.171.37.35 (release 13-08-2014 CrysAlis171 .NET) 
(compiled Aug 13 2014,18:06:01) 
Empirical absorption correction using spherical harmonics, 
 implemented in SCALE3 ABSPACK scaling algorithm. 
;
_computing_data_collection
; 
CrysAlisPro, Agilent Technologies, 
Version 1.171.37.35 (release 13-08-2014 CrysAlis171 .NET) 
(compiled Aug 13 2014,18:06:01) 
Empirical absorption correction using spherical harmonics, 
 implemented in SCALE3 ABSPACK scaling algorithm. 
;
_computing_data_reduction
; 
CrysAlisPro, Agilent Technologies, 
Version 1.171.37.35 (release 13-08-2014 CrysAlis171 .NET) 
(compiled Aug 13 2014,18:06:01) 
Empirical absorption correction using spherical harmonics, 
 implemented in SCALE3 ABSPACK scaling algorithm. 
;
_computing_molecular_graphics SHELXTL
_computing_publication_material SHELXTL
_computing_structure_refinement 'SHELXL-97 (Sheldrick, 1997)'
_computing_structure_solution 'SHELXS-97 (Sheldrick, 1990)'
_diffrn_ambient_temperature 200(2)
_diffrn_detector_area_resol_mean 10.2496
_diffrn_measured_fraction_theta_full 0.998
_diffrn_measured_fraction_theta_max 0.998
_diffrn_measurement_device_type 'Xcalibur, Atlas, Gemini'
_diffrn_radiation_monochromator graphite
_diffrn_radiation_source 'fine-focus sealed tube'
_diffrn_radiation_type CuK\a
_diffrn_radiation_wavelength 1.54178
_diffrn_reflns_av_R_equivalents 0.0276
_diffrn_reflns_av_sigmaI/netI 0.0474
_diffrn_reflns_limit_h_max 12
_diffrn_reflns_limit_h_min -7
_diffrn_reflns_limit_k_max 9
_diffrn_reflns_limit_k_min -13
_diffrn_reflns_limit_l_max 19
_diffrn_reflns_limit_l_min -29
_diffrn_reflns_number 7466
_diffrn_reflns_theta_full 67.99
_diffrn_reflns_theta_max 67.99
_diffrn_reflns_theta_min 3.58
_exptl_absorpt_coefficient_mu 1.934
_exptl_absorpt_correction_T_max 1.00000
_exptl_absorpt_correction_T_min 0.89654
_exptl_absorpt_correction_type multi-scan
_exptl_absorpt_process_details
; 
CrysAlisPro, Agilent Technologies, 
Version 1.171.37.35 (release 13-08-2014 CrysAlis171 .NET) 
(compiled Aug 13 2014,18:06:01) 
Empirical absorption correction using spherical harmonics, 
 implemented in SCALE3 ABSPACK scaling algorithm. 
;
_exptl_crystal_colour colorless
_exptl_crystal_density_diffrn 1.278
_exptl_crystal_density_method 'not measured'
_exptl_crystal_description needle
_exptl_crystal_F_000 1224
_exptl_crystal_size_max 0.20
_exptl_crystal_size_mid 0.15
_exptl_crystal_size_min 0.10
_refine_diff_density_max 0.817
_refine_diff_density_min -0.339
_refine_diff_density_rms 0.061
_refine_ls_abs_structure_details 'Flack H D (1983), Acta Cryst. A39, 876-881'
_refine_ls_abs_structure_Flack -0.03(3)
_refine_ls_extinction_method none
_refine_ls_goodness_of_fit_ref 1.027
_refine_ls_hydrogen_treatment mixed
_refine_ls_matrix_type full
_refine_ls_number_parameters 337
_refine_ls_number_reflns 4656
_refine_ls_number_restraints 0
_refine_ls_restrained_S_all 1.027
_refine_ls_R_factor_all 0.0620
_refine_ls_R_factor_gt 0.0525
_refine_ls_shift/su_max 0.001
_refine_ls_shift/su_mean 0.000
_refine_ls_structure_factor_coef Fsqd
_refine_ls_weighting_details 'calc w=1/[\s^2^(Fo^2^)+(0.1000P)^2^+0.0000P] where P=(Fo^2^+2Fc^2^)/3'
_refine_ls_weighting_scheme calc
_refine_ls_wR_factor_gt 0.1386
_refine_ls_wR_factor_ref 0.1507
_reflns_number_gt 4029
_reflns_number_total 4656
_reflns_threshold_expression >2sigma(I)
_cod_data_source_file ol6b02131_si_004.cif
_cod_data_source_block ic17207
_cod_depositor_comments
;
The following automatic conversions were performed:

data item '_symmetry_cell_setting' value 'Orthorhombic' was changed
to 'orthorhombic' in accordance with the
/home/saulius/struct/COD-crude-data/automatic-downloads/DataCite-retrospective/ACS/depositions/lib/dictionaries/cif_core.dic
dictionary named 'cif_core.dic' version 2.4.2 last updated on
2011-04-26.

Automatic conversion script
Id: cif_fix_values 6909 2019-04-08 15:41:33Z antanas 
;
_cod_original_sg_symbol_H-M P2(1)2(1)2(1)
_cod_database_code 1555700

loop_
_symmetry_equiv_pos_as_xyz
'x, y, z'
'-x+1/2, -y, z+1/2'
'-x, y+1/2, -z+1/2'
'x+1/2, -y+1/2, -z'

loop_
_atom_site_label
_atom_site_type_symbol
_atom_site_fract_x
_atom_site_fract_y
_atom_site_fract_z
_atom_site_U_iso_or_equiv
_atom_site_adp_type
_atom_site_occupancy
_atom_site_symmetry_multiplicity
_atom_site_calc_flag
_atom_site_refinement_flags
S1 S 0.93885(8) 0.35577(8) 0.99024(4) 0.0295(2) Uani 1 1 d .
P1 P 1.36041(10) 0.46538(10) 1.20952(4) 0.0401(3) Uani 1 1 d .
O1 O 1.0935(2) 0.1685(2) 1.16151(10) 0.0327(6) Uani 1 1 d .
O2 O 0.9150(2) 0.0721(2) 1.13133(10) 0.0357(6) Uani 1 1 d .
O3 O 1.1541(3) -0.0103(2) 1.03003(13) 0.0461(7) Uani 1 1 d .
O4 O 0.9919(4) -0.1258(4) 1.00340(16) 0.0765(12) Uani 1 1 d .
O5 O 0.8652(3) 0.2525(3) 0.97320(11) 0.0407(7) Uani 1 1 d .
O6 O 0.9030(3) 0.5008(3) 1.14413(16) 0.0612(9) Uani 1 1 d .
O7 O 1.0271(4) 0.5770(3) 1.08409(16) 0.0623(10) Uani 1 1 d .
O8 O 1.3914(3) 0.5528(3) 1.25007(13) 0.0636(10) Uani 1 1 d .
O9 O 1.4809(3) 0.3945(3) 1.18912(12) 0.0486(8) Uani 1 1 d .
O10 O 1.2636(3) 0.3677(3) 1.22647(14) 0.0599(9) Uani 1 1 d .
N1 N 1.0606(3) 0.3200(3) 1.03029(12) 0.0279(7) Uani 1 1 d .
H1 H 1.110(4) 0.277(4) 1.0208(18) 0.042 Uiso 1 1 d .
N2 N 1.0018(4) 0.5018(3) 1.11692(15) 0.0425(9) Uani 1 1 d .
C1 C 1.2905(6) 0.6321(4) 1.1403(2) 0.0690(16) Uani 1 1 d .
H1A H 1.2578 0.6627 1.1074 0.083 Uiso 1 1 calc R
H1B H 1.3264 0.6824 1.1667 0.083 Uiso 1 1 calc R
C2 C 1.2859(4) 0.5200(4) 1.14941(16) 0.0385(9) Uani 1 1 d .
C3 C 1.2302(4) 0.4344(3) 1.10941(15) 0.0338(8) Uani 1 1 d .
H3A H 1.2846 0.3640 1.1089 0.041 Uiso 1 1 calc R
H3B H 1.2321 0.4689 1.0728 0.041 Uiso 1 1 calc R
C4 C 1.0913(3) 0.4001(3) 1.12325(15) 0.0294(8) Uani 1 1 d .
H4A H 1.0886 0.3741 1.1618 0.035 Uiso 1 1 calc R
C5 C 1.0351(3) 0.3024(3) 1.08731(13) 0.0256(7) Uani 1 1 d .
H5A H 0.9395 0.3012 1.0925 0.031 Uiso 1 1 calc R
C6 C 1.0884(3) 0.1832(3) 1.10421(14) 0.0258(7) Uani 1 1 d .
H6A H 1.1763 0.1719 1.0884 0.031 Uiso 1 1 calc R
C7 C 1.0005(4) 0.0849(3) 1.08658(15) 0.0303(8) Uani 1 1 d .
H7A H 0.9511 0.1079 1.0535 0.036 Uiso 1 1 calc R
C8 C 1.0739(4) -0.0271(3) 1.07611(16) 0.0353(8) Uani 1 1 d .
H8A H 1.1275 -0.0477 1.1083 0.042 Uiso 1 1 calc R
C9 C 0.9886(4) -0.1286(4) 1.06048(18) 0.0463(11) Uani 1 1 d .
H9A H 1.0235 -0.2024 1.0745 0.056 Uiso 1 1 calc R
H9B H 0.8996 -0.1180 1.0742 0.056 Uiso 1 1 calc R
C10 C 1.1192(5) -0.0896(4) 0.9894(2) 0.0508(11) Uani 1 1 d .
C11 C 1.1034(7) -0.0227(8) 0.9367(3) 0.096(2) Uani 1 1 d .
H11A H 1.0373 0.0370 0.9412 0.144 Uiso 1 1 calc R
H11B H 1.0774 -0.0759 0.9078 0.144 Uiso 1 1 calc R
H11C H 1.1855 0.0138 0.9270 0.144 Uiso 1 1 calc R
C12 C 1.2192(7) -0.1826(5) 0.9853(3) 0.092(2) Uani 1 1 d .
H12A H 1.2260 -0.2231 1.0199 0.137 Uiso 1 1 calc R
H12B H 1.3025 -0.1478 0.9762 0.137 Uiso 1 1 calc R
H12C H 1.1944 -0.2376 0.9570 0.137 Uiso 1 1 calc R
C13 C 0.9767(4) 0.1139(4) 1.17958(15) 0.0351(9) Uani 1 1 d .
C14 C 0.8885(4) 0.1995(4) 1.20653(17) 0.0446(10) Uani 1 1 d .
H14A H 0.8682 0.2621 1.1812 0.067 Uiso 1 1 calc R
H14B H 0.9311 0.2317 1.2385 0.067 Uiso 1 1 calc R
H14C H 0.8088 0.1605 1.2174 0.067 Uiso 1 1 calc R
C15 C 1.0118(5) 0.0146(4) 1.21692(18) 0.0519(12) Uani 1 1 d .
H15A H 1.0692 -0.0391 1.1979 0.078 Uiso 1 1 calc R
H15B H 0.9333 -0.0262 1.2279 0.078 Uiso 1 1 calc R
H15C H 1.0556 0.0450 1.2490 0.078 Uiso 1 1 calc R
C16 C 1.0364(4) 0.4006(4) 0.93055(16) 0.0387(9) Uani 1 1 d .
C17 C 1.1140(6) 0.5053(5) 0.9472(2) 0.0671(16) Uani 1 1 d .
H17A H 1.1667 0.5313 0.9166 0.101 Uiso 1 1 calc R
H17B H 1.1702 0.4849 0.9776 0.101 Uiso 1 1 calc R
H17C H 1.0555 0.5676 0.9582 0.101 Uiso 1 1 calc R
C18 C 0.9367(5) 0.4307(6) 0.88724(18) 0.0674(16) Uani 1 1 d .
H18A H 0.9810 0.4554 0.8542 0.101 Uiso 1 1 calc R
H18B H 0.8815 0.4936 0.9003 0.101 Uiso 1 1 calc R
H18C H 0.8837 0.3625 0.8795 0.101 Uiso 1 1 calc R
C19 C 1.1207(4) 0.3031(5) 0.91166(18) 0.0531(12) Uani 1 1 d .
H19A H 1.1711 0.3284 0.8803 0.080 Uiso 1 1 calc R
H19B H 1.0669 0.2369 0.9014 0.080 Uiso 1 1 calc R
H19C H 1.1792 0.2803 0.9409 0.080 Uiso 1 1 calc R
C20 C 1.6112(4) 0.4290(5) 1.2019(2) 0.0576(13) Uani 1 1 d .
H20A H 1.6165 0.5145 1.2039 0.069 Uiso 1 1 calc R
H20B H 1.6705 0.4023 1.1731 0.069 Uiso 1 1 calc R
C21 C 1.6500(5) 0.3784(6) 1.2542(2) 0.0778(19) Uani 1 1 d .
H21A H 1.7384 0.4021 1.2628 0.117 Uiso 1 1 calc R
H21B H 1.6456 0.2939 1.2520 0.117 Uiso 1 1 calc R
H21C H 1.5917 0.4058 1.2827 0.117 Uiso 1 1 calc R
C22 C 1.2979(7) 0.2653(6) 1.2599(2) 0.0803(19) Uani 1 1 d .
H22A H 1.2567 0.1951 1.2447 0.096 Uiso 1 1 calc R
H22B H 1.3925 0.2537 1.2594 0.096 Uiso 1 1 calc R
C23 C 1.2558(13) 0.2826(9) 1.3134(3) 0.169(6) Uani 1 1 d .
H23A H 1.2785 0.2150 1.3354 0.254 Uiso 1 1 calc R
H23B H 1.1621 0.2932 1.3138 0.254 Uiso 1 1 calc R
H23C H 1.2976 0.3516 1.3284 0.254 Uiso 1 1 calc R

loop_
_atom_site_aniso_label
_atom_site_aniso_U_11
_atom_site_aniso_U_22
_atom_site_aniso_U_33
_atom_site_aniso_U_23
_atom_site_aniso_U_13
_atom_site_aniso_U_12
S1 0.0261(4) 0.0362(4) 0.0262(4) 0.0039(4) -0.0019(4) -0.0021(4)
P1 0.0342(5) 0.0527(6) 0.0334(5) -0.0094(5) -0.0058(4) 0.0065(5)
O1 0.0321(13) 0.0386(14) 0.0273(13) 0.0055(11) -0.0041(11) -0.0013(11)
O2 0.0296(13) 0.0423(15) 0.0351(14) -0.0008(12) 0.0027(11) -0.0050(12)
O3 0.0453(16) 0.0412(15) 0.0517(17) -0.0142(14) 0.0184(14) -0.0074(14)
O4 0.074(2) 0.081(3) 0.075(3) -0.022(2) 0.013(2) -0.031(2)
O5 0.0326(14) 0.0560(17) 0.0336(14) 0.0031(14) -0.0073(12) -0.0095(13)
O6 0.0453(17) 0.067(2) 0.071(2) -0.0121(19) 0.0045(17) 0.0221(16)
O7 0.073(2) 0.0410(17) 0.073(2) 0.0123(18) -0.014(2) 0.0086(17)
O8 0.060(2) 0.082(2) 0.0482(18) -0.0297(19) -0.0215(16) 0.0273(19)
O9 0.0359(15) 0.0597(19) 0.0503(18) -0.0200(16) -0.0094(14) 0.0053(14)
O10 0.0436(17) 0.083(2) 0.0529(19) 0.0243(19) -0.0109(15) 0.0011(18)
N1 0.0242(14) 0.0346(16) 0.0250(15) -0.0018(13) -0.0024(13) 0.0053(13)
N2 0.046(2) 0.0373(19) 0.0445(19) -0.0137(18) -0.0142(17) 0.0072(16)
C1 0.101(4) 0.046(3) 0.060(3) 0.001(3) -0.029(3) -0.019(3)
C2 0.040(2) 0.044(2) 0.0316(19) -0.0054(19) -0.0042(17) -0.0037(19)
C3 0.0367(19) 0.036(2) 0.0289(19) -0.0042(18) 0.0005(17) -0.0066(17)
C4 0.0302(18) 0.0318(18) 0.0261(18) -0.0007(16) -0.0015(15) -0.0006(15)
C5 0.0217(16) 0.0351(19) 0.0201(16) -0.0029(15) -0.0016(13) 0.0026(15)
C6 0.0248(16) 0.0303(17) 0.0223(16) -0.0021(14) 0.0037(14) 0.0037(14)
C7 0.0289(17) 0.0327(18) 0.0292(18) 0.0023(16) 0.0028(16) -0.0010(16)
C8 0.0354(19) 0.0330(19) 0.038(2) 0.0031(17) 0.0055(18) 0.0020(18)
C9 0.051(2) 0.035(2) 0.052(3) -0.006(2) 0.018(2) -0.004(2)
C10 0.050(2) 0.053(2) 0.050(2) -0.012(2) 0.010(2) -0.012(2)
C11 0.097(5) 0.130(6) 0.061(3) 0.009(4) -0.007(4) -0.010(5)
C12 0.119(5) 0.050(3) 0.106(5) -0.025(4) 0.014(5) 0.020(4)
C13 0.0325(19) 0.042(2) 0.0310(19) 0.0024(17) 0.0006(16) -0.0026(17)
C14 0.042(2) 0.056(3) 0.035(2) -0.005(2) 0.0080(19) -0.001(2)
C15 0.057(3) 0.055(3) 0.044(2) 0.021(2) 0.001(2) -0.001(2)
C16 0.035(2) 0.054(2) 0.0278(19) 0.0119(19) -0.0007(16) -0.0072(19)
C17 0.080(4) 0.065(3) 0.057(3) 0.020(3) 0.010(3) -0.032(3)
C18 0.046(2) 0.116(5) 0.040(2) 0.040(3) 0.003(2) 0.002(3)
C19 0.046(2) 0.079(3) 0.034(2) -0.003(2) 0.014(2) 0.001(2)
C20 0.034(2) 0.069(3) 0.070(3) -0.003(3) -0.002(2) 0.001(2)
C21 0.051(3) 0.117(5) 0.066(3) -0.028(4) -0.020(3) 0.029(3)
C22 0.080(4) 0.074(4) 0.087(5) 0.019(4) -0.024(4) -0.014(4)
C23 0.303(16) 0.144(8) 0.061(4) 0.029(5) 0.033(7) 0.091(11)

loop_
_atom_type_symbol
_atom_type_description
_atom_type_scat_dispersion_real
_atom_type_scat_dispersion_imag
_atom_type_scat_source
C C 0.0181 0.0091 'International Tables Vol C Tables 4.2.6.8 and 6.1.1.4'
H H 0.0000 0.0000 'International Tables Vol C Tables 4.2.6.8 and 6.1.1.4'
N N 0.0311 0.0180 'International Tables Vol C Tables 4.2.6.8 and 6.1.1.4'
O O 0.0492 0.0322 'International Tables Vol C Tables 4.2.6.8 and 6.1.1.4'
P P 0.2955 0.4335 'International Tables Vol C Tables 4.2.6.8 and 6.1.1.4'
S S 0.3331 0.5567 'International Tables Vol C Tables 4.2.6.8 and 6.1.1.4'

loop_
_geom_angle_atom_site_label_1
_geom_angle_atom_site_label_2
_geom_angle_atom_site_label_3
_geom_angle
O5 S1 N1 111.26(16)
O5 S1 C16 106.21(17)
N1 S1 C16 97.39(17)
O8 P1 O10 117.1(2)
O8 P1 O9 113.85(18)
O10 P1 O9 102.7(2)
O8 P1 C2 114.9(2)
O10 P1 C2 101.47(18)
O9 P1 C2 105.06(18)
C6 O1 C13 109.2(3)
C7 O2 C13 109.4(3)
C10 O3 C8 109.3(3)
C9 O4 C10 105.8(4)
C20 O9 P1 121.9(3)
C22 O10 P1 124.6(3)
C5 N1 S1 118.5(2)
O7 N2 O6 123.5(4)
O7 N2 C4 119.6(4)
O6 N2 C4 116.8(4)
C1 C2 C3 123.1(4)
C1 C2 P1 118.2(4)
C3 C2 P1 118.5(3)
C2 C3 C4 112.5(3)
N2 C4 C3 110.8(3)
N2 C4 C5 106.1(3)
C3 C4 C5 114.4(3)
N1 C5 C6 108.8(3)
N1 C5 C4 112.8(3)
C6 C5 C4 111.1(3)
O1 C6 C7 102.6(3)
O1 C6 C5 112.8(3)
C7 C6 C5 112.0(3)
O2 C7 C6 103.2(3)
O2 C7 C8 110.8(3)
C6 C7 C8 112.5(3)
O3 C8 C9 104.0(3)
O3 C8 C7 108.2(3)
C9 C8 C7 114.0(3)
O4 C9 C8 102.9(3)
O3 C10 O4 104.8(4)
O3 C10 C12 109.7(5)
O4 C10 C12 116.6(5)
O3 C10 C11 107.9(5)
O4 C10 C11 104.9(5)
C12 C10 C11 112.3(5)
O2 C13 O1 105.4(3)
O2 C13 C14 108.5(3)
O1 C13 C14 111.2(3)
O2 C13 C15 111.0(3)
O1 C13 C15 108.6(3)
C14 C13 C15 112.0(4)
C19 C16 C17 112.0(4)
C19 C16 C18 110.3(4)
C17 C16 C18 111.6(4)
C19 C16 S1 110.8(3)
C17 C16 S1 107.2(3)
C18 C16 S1 104.5(3)
O9 C20 C21 109.8(5)
C23 C22 O10 109.5(7)

loop_
_geom_bond_atom_site_label_1
_geom_bond_atom_site_label_2
_geom_bond_distance
S1 O5 1.478(3)
S1 N1 1.658(3)
S1 C16 1.863(4)
P1 O8 1.460(3)
P1 O10 1.568(4)
P1 O9 1.577(3)
P1 C2 1.790(4)
O1 C6 1.428(4)
O1 C13 1.438(5)
O2 C7 1.426(4)
O2 C13 1.437(5)
O3 C10 1.408(5)
O3 C8 1.425(5)
O4 C9 1.412(6)
O4 C10 1.428(6)
O6 N2 1.227(5)
O7 N2 1.217(5)
O9 C20 1.445(5)
O10 C22 1.487(7)
N1 C5 1.449(4)
N2 C4 1.506(5)
C1 C2 1.316(7)
C2 C3 1.513(5)
C3 C4 1.533(5)
C4 C5 1.551(5)
C5 C6 1.543(5)
C6 C7 1.521(5)
C7 C8 1.524(5)
C8 C9 1.519(6)
C10 C12 1.497(7)
C10 C11 1.525(8)
C13 C14 1.503(6)
C13 C15 1.517(6)
C16 C19 1.501(7)
C16 C17 1.511(7)
C16 C18 1.529(6)
C20 C21 1.475(7)
C22 C23 1.409(9)
